data_5000133
loop_
_publ_author_name
'Wongweichintana, C.'
'Holt, E. M.'
'Purdie, N.'

_publ_section_title
;
 Structures of morphine methyl iodide monohydrate,
 (C~18~H~22~NO~3~)^+^.I^-^.H~2~O, and di(morphine) dihydrogensulfate
 pentahydrate, 2(C~17~H~20~NO~3~)^+^.SO~4~^2-^.5H~2~O
;
_journal_issue 8
_journal_name_full 'Acta Crystallographica Section C'
_journal_page_first 1486
_journal_page_last 1490
_journal_paper_doi 10.1107/S0108270184008453
_journal_volume 40
_journal_year 1984
_chemical_formula_sum 'C18 H24 I N O4'
_space_group_IT_number 19
_symmetry_cell_setting orthorhombic
_symmetry_Int_Tables_number 19
_symmetry_space_group_name_Hall 'P 2ac 2ab'
_symmetry_space_group_name_H-M 'P 21 21 21'
_cell_angle_alpha 90
_cell_angle_beta 90
_cell_angle_gamma 90
_cell_formula_units_Z 4
_cell_length_a 9.574(1)
_cell_length_b 10.614(2)
_cell_length_c 17.549(4)
_cod_original_formula_sum 'C18 H24 I1 N1 O4'
_cod_database_code 5000133

loop_
_symmetry_equiv_pos_site_id
_symmetry_equiv_pos_as_xyz
1 x,y,z
2 1/2+x,1/2-y,-z
3 -x,1/2+y,1/2-z
4 1/2-x,-y,1/2+z

loop_
_atom_site_label
_atom_site_type_symbol
_atom_site_fract_x
_atom_site_fract_y
_atom_site_fract_z
I1 I -0.0021(1) 0.0475(1) -0.10331(4)
N1 N -0.012(1) 0.4205(6) 0.0414(4)
O1 O -0.1314(11) 0.3350(9) 0.4342(4)
O2 O 0.3102(12) 0.2273(9) 0.3486(4)
O3 O 0.1016(8) 0.3857(7) 0.3325(4)
O4 O -0.3310(12) 0.2172(9) 0.5114(5)
C1 C -0.2678(11) 0.2522(12) 0.2412(7)
C2 C -0.2637(11) 0.2782(11) 0.3211(6)
C3 C -0.1433(12) 0.3208(10) 0.3556(6)
C4 C -0.0291(9) 0.3492(8) 0.3106(6)
C5 C 0.1954(10) 0.3723(9) 0.2663(6)
C6 C 0.2831(12) 0.2557(12) 0.2695(8)
C7 C 0.2227(11) 0.1417(9) 0.2280(6)
C8 C 0.1537(11) 0.1540(9) 0.1634(6)
C9 C 0.0017(15) 0.2870(7) 0.0766(4)
C10 C -0.1358(11) 0.2423(10) 0.1145(6)
C11 C -0.1504(10) 0.2816(9) 0.1972(6)
C12 C -0.0382(9) 0.3343(8) 0.2322(5)
C13 C 0.0948(9) 0.3757(8) 0.1962(5)
C14 C 0.1275(10) 0.2845(8) 0.1305(6)
C15 C 0.0822(10) 0.5093(9) 0.1618(6)
C16 C -0.0314(10) 0.5140(8) 0.1042(6)
C17 C -0.1335(14) 0.4272(14) -0.0129(8)
C18 C 0.1151(12) 0.4487(14) -0.0061(7)
H1 H -0.35110 0.21490 0.21710
H2 H -0.34430 0.26330 0.34820
H3 H 0.25110 0.47180 0.27220
H4 H 0.37370 0.27410 0.24620
H5 H 0.25280 0.05880 0.24730
H6 H 0.12020 0.07880 0.13740
H7 H 0.00000 0.23610 0.02860
H8 H -0.14000 0.15040 0.11150
H9 H -0.20550 0.31990 0.10310
H10 H 0.21410 0.30460 0.11480
H11 H 0.07190 0.57180 0.20250
H12 H 0.17710 0.51340 0.15400
H13 H -0.03850 0.59690 0.07950
H14 H -0.11750 0.51420 0.10110
H15 H 0.10610 0.53650 -0.02390
H16 H 0.19790 0.44290 0.01040
H17 H -0.12230 0.49500 -0.05000
H18 H -0.14280 0.34740 -0.04320
H19 H -0.24200 0.44180 0.01840
H20 H -0.21540 0.30180 0.48190
H21 H 0.33330 0.14200 0.36660

loop_
_atom_type_symbol
_atom_type_radius_bond
C 0.68
H 0.23
I 1.40
N 0.68
O 0.68
